data_2203004
loop_
_publ_author_name
'Smith, Graham'
'Wermuth, Urs D.'
' Healy, Peter C. '

_publ_section_title
;
 Indole-3-carboxylic acid
;
_journal_issue 11
_journal_name_full 'Acta Crystallographica Section E'
_journal_page_first o1766
_journal_page_last o1767
_journal_paper_doi 10.1107/S1600536803022670
_journal_volume 59
_journal_year 2003
_chemical_formula_iupac 'C9 H7 N O2'
_chemical_formula_moiety 'C9 H7 N O2'
_chemical_formula_sum 'C9 H7 N O2'
_chemical_formula_weight 161.16
_chemical_melting_point 483.5(5)
_chemical_name_common 'indole-3-carboxylic acid'
_chemical_name_systematic '1H-indole-3-carboxylic acid'
_space_group_IT_number 14
_symmetry_cell_setting monoclinic
_symmetry_space_group_name_Hall '-P 2yn'
_symmetry_space_group_name_H-M 'P 1 21/n 1'
_atom_sites_solution_hydrogens geom
_atom_sites_solution_primary direct
_atom_sites_solution_secondary difmap
_audit_creation_method 'SHELXL97 (Sheldrick, 1997) '
_cell_angle_alpha 90.00
_cell_angle_beta 94.95(2)
_cell_angle_gamma 90.00
_cell_formula_units_Z 4
_cell_length_a 16.048(3)
_cell_length_b 10.611(3)
_cell_length_c 4.4588(16)
_cell_measurement_reflns_used 25
_cell_measurement_temperature 295(2)
_cell_measurement_theta_max 17.4
_cell_measurement_theta_min 12.5
_cell_volume 756.4(4)
_computing_cell_refinement
;
TEXSAN for Windows (Molecular Structure Corporation, 1999)
;
_computing_data_collection
;
MSC/AFC Diffractometer Control Software
(Molecular Structure Corporation, 1999)
;
_computing_data_reduction
;
TEXSAN for Windows
;
_computing_molecular_graphics 'PLATON for Windows (Spek, 1999)'
_computing_publication_material 'PLATON for Windows'
_computing_structure_refinement 'SHELXL97 (Sheldrick, 1997)'
_computing_structure_solution 'SHELXS97 (Sheldrick, 1997)'
_diffrn_ambient_temperature 295(2)
_diffrn_measured_fraction_theta_full 0.999
_diffrn_measured_fraction_theta_max 0.999
_diffrn_measurement_device_type 'Rigaku AFC-7R'
_diffrn_measurement_method \w-2\q
_diffrn_radiation_monochromator graphite
_diffrn_radiation_source 'Rigaku rotating anode'
_diffrn_radiation_type MoK\a
_diffrn_radiation_wavelength 0.71069
_diffrn_reflns_av_R_equivalents 0.0536
_diffrn_reflns_av_sigmaI/netI 0.0561
_diffrn_reflns_limit_h_max 20
_diffrn_reflns_limit_h_min -20
_diffrn_reflns_limit_k_max 13
_diffrn_reflns_limit_k_min 0
_diffrn_reflns_limit_l_max 2
_diffrn_reflns_limit_l_min -5
_diffrn_reflns_number 2023
_diffrn_reflns_theta_full 27.50
_diffrn_reflns_theta_max 27.50
_diffrn_reflns_theta_min 2.55
_diffrn_standards_decay_% 1.0
_diffrn_standards_interval_count 150
_diffrn_standards_number 3
_exptl_absorpt_coefficient_mu 0.102
_exptl_absorpt_correction_type none
_exptl_crystal_colour colourless
_exptl_crystal_density_diffrn 1.415
_exptl_crystal_density_method 'not measured'
_exptl_crystal_description block
_exptl_crystal_F_000 336
_exptl_crystal_size_max 0.40
_exptl_crystal_size_mid 0.35
_exptl_crystal_size_min 0.15
_refine_diff_density_max 0.203
_refine_diff_density_min -0.257
_refine_ls_extinction_method none
_refine_ls_goodness_of_fit_ref 0.934
_refine_ls_hydrogen_treatment mixed
_refine_ls_matrix_type full
_refine_ls_number_parameters 118
_refine_ls_number_reflns 1723
_refine_ls_number_restraints 0
_refine_ls_restrained_S_all 0.934
_refine_ls_R_factor_all 0.0799
_refine_ls_R_factor_gt 0.0426
_refine_ls_shift/su_max 0.004
_refine_ls_shift/su_mean 0.000
_refine_ls_structure_factor_coef Fsqd
_refine_ls_weighting_details 'calc w = 1/[\s^2^(Fo^2^)+(0.1P)^2^+0.2856P] where P = (Fo^2^+2Fc^2^)/3'
_refine_ls_weighting_scheme calc
_refine_ls_wR_factor_gt 0.1235
_refine_ls_wR_factor_ref 0.1522
_reflns_number_gt 1148
_reflns_number_total 1723
_reflns_threshold_expression I>2\s(I)
_cod_data_source_file ww6128.cif
_cod_data_source_block I
_cod_depositor_comments
;
The following automatic conversions were performed:

'_chemical_melting_point' value '483--484' was changed to '483.5(5)'
- the average value was taken and precision was estimated.

Automatic conversion script
Id: cif_fix_values 1646 2011-03-28 12:23:43Z adriana 

The following automatic conversions were performed:

'_chemical_melting_point' value '483--484' was changed to '483.5(5)'
- the average value was taken and precision was estimated.

Automatic conversion script
Id: cif_fix_values 1715 2011-07-08 13:25:40Z adriana 
;
_cod_original_cell_volume 756.5(4)
_cod_original_sg_symbol_H-M 'P 21/n'
_cod_database_code 2203004
_cod_database_fobs_code 2203004

loop_
_symmetry_equiv_pos_as_xyz
'x, y, z'
'-x+1/2, y+1/2, -z+1/2'
'-x, -y, -z'
'x+1/2, -y+1/2, z+1/2'

loop_
_atom_site_aniso_label
_atom_site_aniso_U_11
_atom_site_aniso_U_22
_atom_site_aniso_U_33
_atom_site_aniso_U_12
_atom_site_aniso_U_13
_atom_site_aniso_U_23
O31 0.0321(7) 0.0524(9) 0.1008(13) 0.0004(6) 0.0067(8) 0.0273(8)
O32 0.0304(7) 0.0400(8) 0.0766(10) 0.0011(5) -0.0022(6) 0.0133(7)
N1 0.0427(9) 0.0381(9) 0.0501(9) 0.0092(7) -0.0030(7) 0.0022(7)
C2 0.0391(10) 0.0363(10) 0.0499(11) 0.0001(8) -0.0002(8) 0.0011(8)
C3 0.0319(9) 0.0335(9) 0.0441(9) -0.0010(7) -0.0034(7) -0.0032(7)
C4 0.0420(10) 0.0397(10) 0.0431(10) 0.0007(8) 0.0006(8) -0.0037(8)
C5 0.0507(12) 0.0534(13) 0.0512(11) -0.0038(9) 0.0133(10) -0.0030(10)
C6 0.0369(10) 0.0674(14) 0.0581(12) 0.0007(9) 0.0096(9) -0.0116(11)
C7 0.0372(10) 0.0586(13) 0.0518(11) 0.0135(9) -0.0022(9) -0.0126(10)
C8 0.0382(10) 0.0384(10) 0.0390(9) 0.0067(7) -0.0034(7) -0.0085(8)
C9 0.0324(9) 0.0347(9) 0.0384(9) 0.0007(7) -0.0033(7) -0.0080(7)
C31 0.0288(8) 0.0360(9) 0.0509(10) -0.0042(7) -0.0033(7) -0.0008(8)

loop_
_atom_site_label
_atom_site_fract_x
_atom_site_fract_y
_atom_site_fract_z
_atom_site_U_iso_or_equiv
_atom_site_thermal_displace_type
_atom_site_occupancy
_atom_site_type_symbol
O31 0.95392(8) 0.63915(14) -0.1747(4) 0.0617(6) Uani 1.000 O
O32 0.90078(8) 0.47819(13) 0.0703(3) 0.0494(5) Uani 1.000 O
N1 0.71411(11) 0.77920(16) -0.2844(4) 0.0440(5) Uani 1.000 N
C2 0.79524(12) 0.74662(18) -0.2885(4) 0.0420(6) Uani 1.000 C
C3 0.81204(11) 0.64470(16) -0.1034(4) 0.0369(5) Uani 1.000 C
C4 0.71154(12) 0.52017(17) 0.2253(4) 0.0418(6) Uani 1.000 C
C5 0.62999(14) 0.5186(2) 0.2969(5) 0.0513(7) Uani 1.000 C
C6 0.57115(13) 0.6065(2) 0.1756(5) 0.0538(7) Uani 1.000 C
C7 0.59325(12) 0.6977(2) -0.0201(5) 0.0496(7) Uani 1.000 C
C8 0.67524(12) 0.69927(17) -0.0952(4) 0.0389(6) Uani 1.000 C
C9 0.73551(11) 0.61164(16) 0.0239(4) 0.0355(5) Uani 1.000 C
C31 0.89139(11) 0.58096(18) -0.0611(4) 0.0390(5) Uani 1.000 C
H1 0.6893(14) 0.842(2) -0.386(5) 0.054(6) Uiso 1.000 H
H2 0.835100 0.788000 -0.403700 0.0480 Uiso 1.000 H
H4 0.750800 0.459600 0.310700 0.0470 Uiso 1.000 H
H5 0.612900 0.456400 0.433900 0.0600 Uiso 1.000 H
H6 0.514600 0.601500 0.229900 0.0620 Uiso 1.000 H
H7 0.553900 0.760500 -0.100700 0.0570 Uiso 1.000 H
H31 1.0030(14) 0.586(2) -0.137(5) 0.0380 Uiso 1.000 H

loop_
_atom_type_symbol
_atom_type_description
_atom_type_scat_dispersion_real
_atom_type_scat_dispersion_imag
_atom_type_scat_source
C C 0.0033 0.0016 'International Tables Vol C Tables 4.2.6.8 and 6.1.1.4'
H H 0.0000 0.0000 'International Tables Vol C Tables 4.2.6.8 and 6.1.1.4'
N N 0.0061 0.0033 'International Tables Vol C Tables 4.2.6.8 and 6.1.1.4'
O O 0.0106 0.0060 'International Tables Vol C Tables 4.2.6.8 and 6.1.1.4'

loop_
_geom_angle_atom_site_label_1
_geom_angle_atom_site_label_2
_geom_angle_atom_site_label_3
_geom_angle
_geom_angle_publ_flag
C31 O31 H31 107.1(13) no
C2 N1 C8 109.75(16) no
C2 N1 H1 125.5(15) no
C8 N1 H1 124.7(15) no
N1 C2 C3 109.48(17) no
C2 C3 C9 107.39(16) no
C9 C3 C31 127.49(16) no
C2 C3 C31 125.05(17) no
C5 C4 C9 118.55(18) no
C4 C5 C6 121.7(2) no
C5 C6 C7 120.9(2) no
C6 C7 C8 117.76(19) no
N1 C8 C7 130.00(18) no
N1 C8 C9 107.64(16) no
C7 C8 C9 122.36(17) no
C4 C9 C8 118.76(17) no
C3 C9 C4 135.50(17) no
C3 C9 C8 105.73(15) no
O31 C31 O32 121.90(17) no
O31 C31 C3 115.10(16) no
O32 C31 C3 123.00(16) no
N1 C2 H2 125.33 no
C3 C2 H2 125.19 no
C5 C4 H4 120.51 no
C9 C4 H4 120.93 no
C4 C5 H5 119.26 no
C6 C5 H5 119.03 no
C5 C6 H6 119.04 no
C7 C6 H6 120.11 no
C6 C7 H7 121.83 no
C8 C7 H7 120.39 no

loop_
_geom_bond_atom_site_label_1
_geom_bond_atom_site_label_2
_geom_bond_site_symmetry_1
_geom_bond_site_symmetry_2
_geom_bond_distance
_geom_bond_publ_flag
O31 C31 . . 1.316(2) no
O32 C31 . . 1.241(2) no
O31 H31 . . 0.97(2) no
N1 C2 . . 1.349(3) no
N1 C8 . . 1.382(3) no
N1 H1 . . 0.88(2) no
C2 C3 . . 1.373(3) no
C3 C9 . . 1.440(3) no
C3 C31 . . 1.440(3) no
C4 C9 . . 1.399(3) no
C4 C5 . . 1.374(3) no
C5 C6 . . 1.402(3) no
C6 C7 . . 1.370(3) no
C7 C8 . . 1.386(3) no
C8 C9 . . 1.412(3) no
C2 H2 . . 0.9605 no
C4 H4 . . 0.9558 no
C5 H5 . . 0.9554 no
C6 H6 . . 0.9607 no
C7 H7 . . 0.9658 no

loop_
_geom_hbond_atom_site_label_D
_geom_hbond_atom_site_label_H
_geom_hbond_atom_site_label_A
_geom_hbond_site_symmetry_A
_geom_hbond_distance_DH
_geom_hbond_distance_HA
_geom_hbond_distance_DA
_geom_hbond_angle_DHA
_geom_hbond_publ_flag
N1 H1 O32 2_654 0.88(2) 2.16(2) 3.013(2) 164(2) no
O31 H31 O32 3_765 0.97(2) 1.69(2) 2.649(2) 168(2) no

loop_
_geom_torsion_atom_site_label_1
_geom_torsion_atom_site_label_2
_geom_torsion_atom_site_label_3
_geom_torsion_atom_site_label_4
_geom_torsion
_geom_torsion_publ_flag
C2 N1 C8 C7 179.4(2) no
C8 N1 C2 C3 0.1(2) no
C2 N1 C8 C9 -0.3(2) no
N1 C2 C3 C9 0.17(19) no
N1 C2 C3 C31 177.40(17) no
C2 C3 C9 C4 -179.4(2) no
C2 C3 C9 C8 -0.3(2) no
C31 C3 C9 C4 3.5(3) no
C31 C3 C9 C8 -177.49(18) no
C9 C3 C31 O31 -172.38(18) no
C2 C3 C31 O31 11.0(3) no
C2 C3 C31 O32 -168.49(18) no
C9 C3 C31 O32 8.2(3) no
C5 C4 C9 C8 0.6(3) no
C9 C4 C5 C6 -0.6(3) no
C5 C4 C9 C3 179.5(2) no
C4 C5 C6 C7 0.0(3) no
C5 C6 C7 C8 0.5(3) no
C6 C7 C8 N1 179.9(2) no
C6 C7 C8 C9 -0.4(3) no
N1 C8 C9 C3 0.4(2) no
N1 C8 C9 C4 179.61(16) no
C7 C8 C9 C3 -179.34(18) no
C7 C8 C9 C4 -0.1(3) no

loop_
_cod_related_entry_id
_cod_related_entry_database
_cod_related_entry_code
1 ChemSpider 63063
